data_7019201
loop_
_publ_author_name
'Fuma, Yasuhiro'
'Miyashita, Osamu'
'Kawamura, Takashi'
'Ebihara, Masahiro'

_publ_section_title
;
 Change of electrical conductivities between hydrated and dehydrated
 samples of honeycomb sheet structures with mixed oxidation state
 paddlewheel dirhodium complexes and halide ions.
;
_journal_issue 27
_journal_name_full 'Dalton transactions (Cambridge, England : 2003)'
_journal_page_first 8242
_journal_page_last 8251
_journal_paper_doi 10.1039/c2dt11609j
_journal_volume 41
_journal_year 2012
_chemical_formula_moiety 'C24 H48 I2 N12 O12 Rh6, 10(H2 O)'
_chemical_formula_sum 'C24 H68 I2 N12 O22 Rh6'
_chemical_formula_weight 1748.16
_chemical_name_systematic
;
?
;
_space_group_IT_number 148
_symmetry_cell_setting trigonal
_symmetry_Int_Tables_number 148
_symmetry_space_group_name_Hall '-R 3'
_symmetry_space_group_name_H-M 'R -3 :H'
_atom_sites_solution_hydrogens geom
_atom_sites_solution_primary direct
_atom_sites_solution_secondary difmap
_audit_creation_method SHELXL-97
_cell_angle_alpha 90
_cell_angle_beta 90
_cell_angle_gamma 120
_cell_formula_units_Z 3
_cell_length_a 13.4834(13)
_cell_length_b 13.4834(13)
_cell_length_c 24.801(4)
_cell_measurement_reflns_used 2629
_cell_measurement_temperature 118(2)
_cell_measurement_theta_max 27.5
_cell_measurement_theta_min 3.0
_cell_volume 3904.8(8)
_computing_structure_refinement 'SHELXL-97 (Sheldrick, 1997)'
_computing_structure_solution 'SHELXS-97 (Sheldrick, 1990)'
_diffrn_ambient_temperature 118(2)
_diffrn_detector_area_resol_mean 14.62
_diffrn_measured_fraction_theta_full 0.998
_diffrn_measured_fraction_theta_max 0.998
_diffrn_measurement_device_type 'Rigaku/MSC Mercury CCD'
_diffrn_measurement_method \w
_diffrn_radiation_monochromator graphite
_diffrn_radiation_type MoK\a
_diffrn_radiation_wavelength 0.71069
_diffrn_reflns_av_R_equivalents 0.0694
_diffrn_reflns_av_sigmaI/netI 0.0571
_diffrn_reflns_limit_h_max 17
_diffrn_reflns_limit_h_min -17
_diffrn_reflns_limit_k_max 12
_diffrn_reflns_limit_k_min -17
_diffrn_reflns_limit_l_max 30
_diffrn_reflns_limit_l_min -32
_diffrn_reflns_number 10695
_diffrn_reflns_theta_full 27.46
_diffrn_reflns_theta_max 27.46
_diffrn_reflns_theta_min 3.02
_diffrn_source 'rotating-anode X-ray tube'
_exptl_absorpt_coefficient_mu 3.124
_exptl_absorpt_correction_T_max 0.8562
_exptl_absorpt_correction_T_min 0.7787
_exptl_absorpt_correction_type integration
_exptl_absorpt_process_details '(Higashi, 1999)'
_exptl_crystal_colour Brown
_exptl_crystal_density_diffrn 2.230
_exptl_crystal_density_method 'not measured'
_exptl_crystal_description Block
_exptl_crystal_F_000 2544
_exptl_crystal_size_max 0.10
_exptl_crystal_size_mid 0.10
_exptl_crystal_size_min 0.10
_refine_diff_density_max 1.310
_refine_diff_density_min -0.786
_refine_diff_density_rms 0.186
_refine_ls_extinction_method none
_refine_ls_goodness_of_fit_ref 1.200
_refine_ls_hydrogen_treatment constr
_refine_ls_matrix_type full
_refine_ls_number_parameters 103
_refine_ls_number_reflns 1997
_refine_ls_number_restraints 0
_refine_ls_restrained_S_all 1.200
_refine_ls_R_factor_all 0.0826
_refine_ls_R_factor_gt 0.0530
_refine_ls_shift/su_max 0.001
_refine_ls_shift/su_mean 0.000
_refine_ls_structure_factor_coef Fsqd
_refine_ls_weighting_details 'calc w=1/[\s^2^(Fo^2^)+(0.0269P)^2^+37.4995P] where P=(Fo^2^+2Fc^2^)/3'
_refine_ls_weighting_scheme calc
_refine_ls_wR_factor_gt 0.0862
_refine_ls_wR_factor_ref 0.0924
_reflns_number_gt 1583
_reflns_number_total 1997
_reflns_threshold_expression ' I>2\s(I)'
_cod_data_source_file c2dt11609j.txt
_cod_data_source_block '[{Rh2(acam)4}3I2].10H2O_(3.10H2O)'
_cod_original_cell_volume 3904.9(8)
_cod_original_sg_symbol_H-M 'R -3 '
_cod_database_code 7019201

loop_
_symmetry_equiv_pos_as_xyz
'x, y, z'
'-y, x-y, z'
'-x+y, -x, z'
'x+2/3, y+1/3, z+1/3'
'-y+2/3, x-y+1/3, z+1/3'
'-x+y+2/3, -x+1/3, z+1/3'
'x+1/3, y+2/3, z+2/3'
'-y+1/3, x-y+2/3, z+2/3'
'-x+y+1/3, -x+2/3, z+2/3'
'-x, -y, -z'
'y, -x+y, -z'
'x-y, x, -z'
'-x+2/3, -y+1/3, -z+1/3'
'y+2/3, -x+y+1/3, -z+1/3'
'x-y+2/3, x+1/3, -z+1/3'
'-x+1/3, -y+2/3, -z+2/3'
'y+1/3, -x+y+2/3, -z+2/3'
'x-y+1/3, x+2/3, -z+2/3'

loop_
_atom_site_label
_atom_site_type_symbol
_atom_site_fract_x
_atom_site_fract_y
_atom_site_fract_z
_atom_site_U_iso_or_equiv
_atom_site_adp_type
_atom_site_occupancy
_atom_site_symmetry_multiplicity
_atom_site_calc_flag
_atom_site_refinement_flags
_atom_site_disorder_group
Rh1 Rh 0.11494(5) 0.23189(4) 0.321708(19) 0.01669(15) Uani 1 1 d . .
I1 I 0.0000 0.0000 0.29271(3) 0.01591(19) Uani 1 3 d S .
N1 N 0.2483(5) 0.2263(5) 0.3529(2) 0.0239(13) Uani 1 1 d . .
H1 H 0.2459 0.1599 0.3533 0.029 Uiso 1 1 calc R .
O1 O 0.3489(4) 0.4141(4) 0.37557(18) 0.0250(11) Uani 1 1 d . .
O2A O 0.2975(5) 0.4662(4) 0.27196(19) 0.0269(12) Uani 0.67 1 d P 1
N2A N 0.1966(5) 0.2750(5) 0.2502(2) 0.0248(13) Uani 0.67 1 d P 1
H2A H 0.1813 0.2217 0.2258 0.030 Uiso 0.67 1 calc PR 1
O2B O 0.1966(5) 0.2750(5) 0.2502(2) 0.0248(13) Uani 0.33 1 d P 2
N2B N 0.2975(5) 0.4662(4) 0.27196(19) 0.0269(12) Uani 0.33 1 d P 2
H2B H 0.3482 0.5365 0.2624 0.032 Uiso 0.33 1 calc PR 2
C1 C 0.3385(6) 0.3145(6) 0.3726(2) 0.0169(14) Uani 1 1 d . .
C2 C 0.4398(6) 0.3041(7) 0.3917(3) 0.0302(17) Uani 1 1 d . .
H4 H 0.5032 0.3429 0.3661 0.045 Uiso 1 1 calc R .
H5 H 0.4175 0.2230 0.3940 0.045 Uiso 1 1 calc R .
H6 H 0.4641 0.3396 0.4273 0.045 Uiso 1 1 calc R .
C3 C 0.2720(7) 0.3813(7) 0.2398(3) 0.0303(18) Uani 1 1 d . .
C4 C 0.3371(8) 0.4081(7) 0.1869(3) 0.043(2) Uani 1 1 d . .
H7 H 0.3372 0.4734 0.1696 0.064 Uiso 1 1 calc R .
H8 H 0.3001 0.3412 0.1631 0.064 Uiso 1 1 calc R .
H9 H 0.4162 0.4269 0.1939 0.064 Uiso 1 1 calc R .
O4 O 0.2251(5) 0.1019(5) 0.1897(2) 0.0506(17) Uani 1 1 d . .
O5 O 0.0000 0.0000 0.1419(4) 0.059(3) Uani 1 3 d S .
O3 O 0.0000 0.0000 0.4460(4) 0.048(3) Uani 1 3 d S .

loop_
_atom_site_aniso_label
_atom_site_aniso_U_11
_atom_site_aniso_U_22
_atom_site_aniso_U_33
_atom_site_aniso_U_23
_atom_site_aniso_U_13
_atom_site_aniso_U_12
Rh1 0.0160(3) 0.0139(3) 0.0192(3) -0.0001(2) 0.0000(2) 0.0068(2)
I1 0.0137(3) 0.0137(3) 0.0204(4) 0.000 0.000 0.00684(13)
N1 0.026(3) 0.018(3) 0.032(3) 0.000(3) -0.007(3) 0.015(3)
O1 0.023(3) 0.017(3) 0.036(3) -0.002(2) -0.006(2) 0.011(2)
O2A 0.030(3) 0.020(3) 0.027(3) -0.001(2) 0.006(2) 0.010(3)
N2A 0.030(3) 0.019(3) 0.024(3) 0.003(2) 0.007(2) 0.011(3)
O2B 0.030(3) 0.019(3) 0.024(3) 0.003(2) 0.007(2) 0.011(3)
N2B 0.030(3) 0.020(3) 0.027(3) -0.001(2) 0.006(2) 0.010(3)
C1 0.018(4) 0.018(4) 0.012(3) -0.003(2) -0.001(2) 0.007(3)
C2 0.025(4) 0.028(4) 0.040(4) -0.001(3) -0.007(3) 0.015(4)
C3 0.037(5) 0.026(4) 0.027(4) 0.000(3) 0.002(3) 0.015(4)
C4 0.051(6) 0.034(5) 0.033(4) 0.000(4) 0.013(4) 0.014(4)
O4 0.045(4) 0.054(4) 0.066(4) 0.025(3) 0.026(3) 0.034(4)
O5 0.070(5) 0.070(5) 0.037(6) 0.000 0.000 0.035(3)
O3 0.055(4) 0.055(4) 0.035(5) 0.000 0.000 0.027(2)

loop_
_atom_type_symbol
_atom_type_description
_atom_type_scat_dispersion_real
_atom_type_scat_dispersion_imag
_atom_type_scat_source
C C 0.0033 0.0016 'International Tables Vol C Tables 4.2.6.8 and 6.1.1.4'
H H 0.0000 0.0000 'International Tables Vol C Tables 4.2.6.8 and 6.1.1.4'
I I -0.4742 1.8119 'International Tables Vol C Tables 4.2.6.8 and 6.1.1.4'
N N 0.0061 0.0033 'International Tables Vol C Tables 4.2.6.8 and 6.1.1.4'
O O 0.0106 0.0060 'International Tables Vol C Tables 4.2.6.8 and 6.1.1.4'
Rh Rh -1.1178 0.9187 'International Tables Vol C Tables 4.2.6.8 and 6.1.1.4'

loop_
_geom_angle_atom_site_label_1
_geom_angle_atom_site_label_2
_geom_angle_atom_site_label_3
_geom_angle
_geom_angle_site_symmetry_1
_geom_angle_site_symmetry_3
N1 Rh1 N2A 88.8(2) . .
N1 Rh1 N2B 92.0(2) . 16
N2A Rh1 N2B 175.9(2) . 16
N1 Rh1 O2A 92.0(2) . 16
N2A Rh1 O2A 175.9(2) . 16
N2B Rh1 O2A 0.0(6) 16 16
N1 Rh1 O1 175.0(2) . 16
N2A Rh1 O1 91.0(2) . 16
N2B Rh1 O1 87.8(2) 16 16
O2A Rh1 O1 87.8(2) 16 16
N1 Rh1 Rh1 85.98(17) . 16
N2A Rh1 Rh1 87.77(16) . 16
N2B Rh1 Rh1 88.26(15) 16 16
O2A Rh1 Rh1 88.26(15) 16 16
O1 Rh1 Rh1 89.07(14) 16 16
N1 Rh1 I1 93.64(17) . .
N2A Rh1 I1 90.76(16) . .
N2B Rh1 I1 93.21(15) 16 .
O2A Rh1 I1 93.21(15) 16 .
O1 Rh1 I1 91.32(13) 16 .
Rh1 Rh1 I1 178.49(4) 16 .
Rh1 I1 Rh1 113.649(14) 2 3
Rh1 I1 Rh1 113.650(14) 2 .
Rh1 I1 Rh1 113.649(14) 3 .
C1 N1 Rh1 124.1(5) . .
C1 N1 H1 117.9 . .
Rh1 N1 H1 117.9 . .
C1 O1 Rh1 117.9(4) . 16
C3 O2A Rh1 119.0(5) . 16
C3 N2A Rh1 120.3(5) . .
C3 N2A H2A 119.8 . .
Rh1 N2A H2A 119.8 . .
O1 C1 N1 122.9(6) . .
O1 C1 C2 116.6(6) . .
N1 C1 C2 120.5(6) . .
C1 C2 H4 109.5 . .
C1 C2 H5 109.5 . .
H4 C2 H5 109.5 . .
C1 C2 H6 109.5 . .
H4 C2 H6 109.5 . .
H5 C2 H6 109.5 . .
O2A C3 N2A 124.6(7) . .
O2A C3 C4 117.1(7) . .
N2A C3 C4 118.2(7) . .
C3 C4 H7 109.5 . .
C3 C4 H8 109.5 . .
H7 C4 H8 109.5 . .
C3 C4 H9 109.5 . .
H7 C4 H9 109.5 . .
H8 C4 H9 109.5 . .

loop_
_geom_bond_atom_site_label_1
_geom_bond_atom_site_label_2
_geom_bond_distance
_geom_bond_site_symmetry_2
Rh1 N1 1.994(5) .
Rh1 N2A 2.014(5) .
Rh1 N2B 2.035(5) 16
Rh1 O2A 2.035(5) 16
Rh1 O1 2.060(5) 16
Rh1 Rh1 2.4384(11) 16
Rh1 I1 2.8017(6) .
N1 C1 1.298(8) .
N1 H1 0.8800 .
O1 C1 1.281(8) .
O2A C3 1.293(8) .
N2A C3 1.303(9) .
N2A H2A 0.8800 .
C1 C2 1.516(9) .
C2 H4 0.9800 .
C2 H5 0.9800 .
C2 H6 0.9800 .
C3 C4 1.519(9) .
C4 H7 0.9800 .
C4 H8 0.9800 .
C4 H9 0.9800 .

loop_
_geom_contact_atom_site_label_1
_geom_contact_atom_site_label_2
_geom_contact_distance
_geom_contact_site_symmetry_2
O4 O1 2.948(8) 18_545
O4 O4 2.789(11) 13
O4 O5 2.887(7) .
O3 O3 2.679(18) 10_556

loop_
_geom_hbond_atom_site_label_D
_geom_hbond_atom_site_label_H
_geom_hbond_atom_site_label_A
_geom_hbond_distance_DH
_geom_hbond_distance_HA
_geom_hbond_distance_DA
_geom_hbond_angle_DHA
_geom_hbond_site_symmetry_A
N1 H1 O2A 0.88 2.52 3.295(8) 148.0 18_545
N1 H1 O1 0.88 2.62 3.354(7) 142.2 18_545
N2A H2A O4 0.88 2.17 2.957(8) 148.2 .
N2B H2B O3 0.88 2.13 2.802(7) 132.5 18

loop_
_geom_torsion_atom_site_label_1
_geom_torsion_atom_site_label_2
_geom_torsion_atom_site_label_3
_geom_torsion_atom_site_label_4
_geom_torsion
_geom_torsion_site_symmetry_1
_geom_torsion_site_symmetry_4
N1 Rh1 I1 Rh1 133.36(16) . 2
N2A Rh1 I1 Rh1 -137.78(16) . 2
N2B Rh1 I1 Rh1 41.12(15) 16 2
O2A Rh1 I1 Rh1 41.12(15) 16 2
O1 Rh1 I1 Rh1 -46.78(13) 16 2
N1 Rh1 I1 Rh1 1.31(16) . 3
N2A Rh1 I1 Rh1 90.16(16) . 3
N2B Rh1 I1 Rh1 -90.93(15) 16 3
O2A Rh1 I1 Rh1 -90.93(15) 16 3
O1 Rh1 I1 Rh1 -178.83(13) 16 3
N2A Rh1 N1 C1 86.7(5) . .
N2B Rh1 N1 C1 -89.3(5) 16 .
O2A Rh1 N1 C1 -89.3(5) 16 .
Rh1 Rh1 N1 C1 -1.2(5) 16 .
I1 Rh1 N1 C1 177.4(5) . .
N1 Rh1 N2A C3 -83.8(6) . .
O1 Rh1 N2A C3 91.3(6) 16 .
Rh1 Rh1 N2A C3 2.2(6) 16 .
I1 Rh1 N2A C3 -177.4(6) . .
Rh1 O1 C1 N1 -2.3(8) 16 .
Rh1 O1 C1 C2 175.6(4) 16 .
Rh1 N1 C1 O1 2.5(9) . .
Rh1 N1 C1 C2 -175.4(5) . .
Rh1 O2A C3 N2A 1.3(10) 16 .
Rh1 O2A C3 C4 -177.2(5) 16 .
Rh1 N2A C3 O2A -2.7(11) . .
Rh1 N2A C3 C4 175.8(5) . .
